data_4302525
loop_
_publ_author_name
'Deguang Huang'
'Liang Deng'
'Jibin Sun'
'R. H. Holm'

_publ_section_title
;
Cleavage of Ni-(\m2-S)-Ni Bridges in Dinuclear Nickel(II) Dithiolate Pincer
Complexes and Related Reactions
;
_journal_name_full 'Inorganic Chemistry'
_journal_page_first 6159
_journal_page_last 6166
_journal_paper_doi 10.1021/ic900494u
_journal_volume 48
_journal_year 2009
_chemical_formula_moiety 'C21 H9 N3 Ni3 O6 S7, 2(C8 H20 N), C H2 Cl2'
_chemical_formula_sum 'C38 H51 Cl2 N5 Ni3 O6 S7'
_chemical_formula_weight 1145.29
_chemical_name_common '{[Ni(pdtc)]3S} (Et4N)2 .CH2Cl2'
_space_group_IT_number 2
_symmetry_cell_setting triclinic
_symmetry_space_group_name_Hall '-P 1'
_symmetry_space_group_name_H-M 'P -1'
_atom_sites_solution_hydrogens geom
_atom_sites_solution_primary direct
_atom_sites_solution_secondary difmap
_audit_creation_method SHELXL-97
_cell_angle_alpha 93.198(2)
_cell_angle_beta 99.185(2)
_cell_angle_gamma 104.338(2)
_cell_formula_units_Z 2
_cell_length_a 11.4090(11)
_cell_length_b 12.3710(11)
_cell_length_c 17.7857(17)
_cell_measurement_reflns_used 5030
_cell_measurement_temperature 193(2)
_cell_measurement_theta_max 28.05
_cell_measurement_theta_min 2.18
_cell_volume 2389.0(4)
_computing_cell_refinement 'SAINT V7.34A (Bruker AXS, 2006)'
_computing_data_collection 'SMART V5.632 (Bruker AXS, 2001)'
_computing_data_reduction
;
SAINT V7.34A (Bruker AXS, 2006), SADABS (Bruker AXS, 2004)              
;
_computing_molecular_graphics 'SHELXTL v6.12 (Bruker AXS, 2001b)'
_computing_publication_material 'SHELXTL v6.12 (Bruker AXS, 2001b)'
_computing_structure_refinement 'SHELXTL v6.12 (Bruker AXS, 2001b)'
_computing_structure_solution 'SHELXTL v6.12 (Bruker AXS, 2001b)'
_diffrn_ambient_temperature 193(2)
_diffrn_measured_fraction_theta_full 0.989
_diffrn_measured_fraction_theta_max 0.984
_diffrn_measurement_device_type 'Bruker APEX CCD'
_diffrn_measurement_method '\w scans, 0.3 degree'
_diffrn_radiation_monochromator graphite
_diffrn_radiation_source 'fine-focus sealed tube'
_diffrn_radiation_type MoK\a
_diffrn_radiation_wavelength 0.71073
_diffrn_reflns_av_R_equivalents 0.0149
_diffrn_reflns_av_sigmaI/netI 0.0370
_diffrn_reflns_limit_h_max 14
_diffrn_reflns_limit_h_min -15
_diffrn_reflns_limit_k_max 15
_diffrn_reflns_limit_k_min -16
_diffrn_reflns_limit_l_max 23
_diffrn_reflns_limit_l_min -20
_diffrn_reflns_number 16844
_diffrn_reflns_theta_full 27.50
_diffrn_reflns_theta_max 28.29
_diffrn_reflns_theta_min 1.71
_diffrn_standards_decay_% 0
_diffrn_standards_number 0
_exptl_absorpt_coefficient_mu 1.637
_exptl_absorpt_correction_T_max 0.8940
_exptl_absorpt_correction_T_min 0.8032
_exptl_absorpt_correction_type multi-scan
_exptl_absorpt_process_details 'SADABS (Bruker AXS, 2004)'
_exptl_crystal_colour dark-red
_exptl_crystal_density_diffrn 1.592
_exptl_crystal_density_method 'not measured'
_exptl_crystal_description block
_exptl_crystal_F_000 1184
_exptl_crystal_size_max 0.14
_exptl_crystal_size_mid 0.11
_exptl_crystal_size_min 0.07
_refine_diff_density_max 1.486
_refine_diff_density_min -0.794
_refine_diff_density_rms 0.115
_refine_ls_extinction_method none
_refine_ls_goodness_of_fit_ref 1.059
_refine_ls_hydrogen_treatment constr
_refine_ls_matrix_type full
_refine_ls_number_parameters 576
_refine_ls_number_reflns 11686
_refine_ls_number_restraints 24
_refine_ls_restrained_S_all 1.102
_refine_ls_R_factor_all 0.0722
_refine_ls_R_factor_gt 0.0517
_refine_ls_shift/su_max 0.000
_refine_ls_shift/su_mean 0.000
_refine_ls_structure_factor_coef Fsqd
_refine_ls_weighting_details 'calc w=1/[\s^2^(Fo^2^)+(0.0991P)^2^+0.0000P] where P=(Fo^2^+2Fc^2^)/3'
_refine_ls_weighting_scheme calc
_refine_ls_wR_factor_gt 0.1446
_refine_ls_wR_factor_ref 0.1583
_reflns_number_gt 8547
_reflns_number_total 11686
_reflns_threshold_expression >2sigma(I)
_cod_data_source_file ic900494u_si_001_08.cif
_cod_data_source_block compound15
_cod_depositor_comments
;
The following automatic conversions were performed:
'_symmetry_cell_setting' value 'Triclinic' changed to 'triclinic'
according to '/home/saulius/struct/CIF-dictionaries/cif_core.dic'
dictionary named 'cif_core.dic' version 2.4.1 from 2010-06-29.

Automatic conversion script
Id: cif_fix_enum 1527 2010-12-29 10:47:43Z saulius 
;
_cod_database_code 4302525

loop_
_symmetry_equiv_pos_as_xyz
'x, y, z'
'-x, -y, -z'

loop_
_atom_site_label
_atom_site_type_symbol
_atom_site_fract_x
_atom_site_fract_y
_atom_site_fract_z
_atom_site_U_iso_or_equiv
_atom_site_adp_type
_atom_site_occupancy
_atom_site_symmetry_multiplicity
_atom_site_calc_flag
_atom_site_refinement_flags
_atom_site_disorder_assembly
_atom_site_disorder_group
Ni3 Ni 0.11854(4) 0.14057(4) 0.15984(3) 0.03395(13) Uani 1 1 d . . .
Ni1 Ni 0.35171(4) 0.26932(4) 0.32375(2) 0.03070(12) Uani 1 1 d . . .
Ni2 Ni 0.07087(4) 0.09277(3) 0.34784(2) 0.02871(12) Uani 1 1 d . . .
S1 S 0.29235(9) 0.37362(8) 0.23821(6) 0.0430(2) Uani 1 1 d . . .
S2 S 0.42434(9) 0.17378(8) 0.41095(6) 0.0407(2) Uani 1 1 d . . .
S3 S 0.12681(9) 0.26830(7) 0.39280(5) 0.0375(2) Uani 1 1 d . . .
S4 S 0.00511(9) -0.08610(7) 0.30663(5) 0.0374(2) Uani 1 1 d . . .
S5 S -0.04697(9) 0.16389(9) 0.19713(6) 0.0428(2) Uani 1 1 d . . .
S6 S 0.27910(10) 0.11918(11) 0.11491(6) 0.0523(3) Uani 1 1 d . . .
S7 S 0.20939(8) 0.11585(7) 0.27349(5) 0.03232(19) Uani 1 1 d . . .
O1 O 0.4030(3) 0.5878(2) 0.24168(17) 0.0557(8) Uani 1 1 d . . .
O2 O 0.6092(3) 0.2674(3) 0.52263(18) 0.0606(9) Uani 1 1 d . . .
O3 O 0.0239(3) 0.3489(2) 0.49745(17) 0.0533(8) Uani 1 1 d . . .
O4 O -0.1758(3) -0.2208(2) 0.35880(17) 0.0522(7) Uani 1 1 d . . .
O5 O -0.2256(3) 0.2108(4) 0.1029(2) 0.0770(11) Uani 1 1 d . . .
O6 O 0.2725(4) 0.0833(4) -0.03285(19) 0.0832(12) Uani 1 1 d . . .
N1 N 0.4763(3) 0.3981(2) 0.37185(16) 0.0317(6) Uani 1 1 d . . .
N2 N -0.0491(3) 0.0692(2) 0.41280(15) 0.0290(6) Uani 1 1 d . . .
N3 N 0.0424(3) 0.1486(3) 0.05759(17) 0.0387(7) Uani 1 1 d . . .
N4 N 0.5376(3) 0.9301(3) 0.21937(18) 0.0392(7) Uani 1 1 d . . .
N5 N -0.0738(3) 0.5140(3) 0.2606(2) 0.0489(8) Uani 1 1 d . . .
C1 C 0.3970(4) 0.5003(3) 0.2718(2) 0.0392(8) Uani 1 1 d . . .
C2 C 0.4859(3) 0.4986(3) 0.3438(2) 0.0356(8) Uani 1 1 d . . .
C3 C 0.5717(4) 0.5949(3) 0.3794(2) 0.0418(9) Uani 1 1 d . . .
H3 H 0.5764 0.6644 0.3582 0.050 Uiso 1 1 calc R . .
C4 C 0.6495(4) 0.5894(3) 0.4454(2) 0.0454(9) Uani 1 1 d . . .
H4 H 0.7096 0.6545 0.4700 0.055 Uiso 1 1 calc R . .
C5 C 0.6390(4) 0.4870(3) 0.4755(2) 0.0439(9) Uani 1 1 d . . .
H5 H 0.6904 0.4816 0.5220 0.053 Uiso 1 1 calc R . .
C6 C 0.5532(3) 0.3933(3) 0.4374(2) 0.0360(8) Uani 1 1 d . . .
C7 C 0.5407(3) 0.2796(3) 0.4654(2) 0.0400(8) Uani 1 1 d . . .
C8 C 0.0257(4) 0.2661(3) 0.4567(2) 0.0380(8) Uani 1 1 d . . .
C9 C -0.0626(3) 0.1557(3) 0.45778(19) 0.0334(7) Uani 1 1 d . . .
C10 C -0.1524(4) 0.1430(3) 0.5026(2) 0.0439(9) Uani 1 1 d . . .
H10 H -0.1604 0.2057 0.5329 0.053 Uiso 1 1 calc R . .
C11 C -0.2308(4) 0.0375(4) 0.5029(2) 0.0469(9) Uani 1 1 d . . .
H11 H -0.2933 0.0266 0.5333 0.056 Uiso 1 1 calc R . .
C12 C -0.2160(4) -0.0516(3) 0.4580(2) 0.0396(8) Uani 1 1 d . . .
H12 H -0.2676 -0.1248 0.4579 0.048 Uiso 1 1 calc R . .
C13 C -0.1262(3) -0.0336(3) 0.41343(19) 0.0326(7) Uani 1 1 d . . .
C14 C -0.1092(3) -0.1265(3) 0.3607(2) 0.0359(8) Uani 1 1 d . . .
C15 C -0.1283(4) 0.1855(4) 0.1101(2) 0.0479(10) Uani 1 1 d . . .
C16 C -0.0679(4) 0.1711(3) 0.0426(2) 0.0458(9) Uani 1 1 d . . .
C17 C -0.1233(5) 0.1767(4) -0.0322(3) 0.0617(13) Uani 1 1 d . . .
H17 H -0.1990 0.1970 -0.0418 0.074 Uiso 1 1 calc R . .
C18 C -0.0691(5) 0.1530(4) -0.0916(3) 0.0637(13) Uani 1 1 d . . .
H18 H -0.1083 0.1533 -0.1429 0.076 Uiso 1 1 calc R . .
C19 C 0.0410(4) 0.1290(4) -0.0769(2) 0.0520(11) Uani 1 1 d . . .
H19 H 0.0798 0.1119 -0.1178 0.062 Uiso 1 1 calc R . .
C20 C 0.0973(4) 0.1295(3) -0.0018(2) 0.0454(9) Uani 1 1 d . . .
C21 C 0.2205(4) 0.1074(4) 0.0176(2) 0.0540(11) Uani 1 1 d . . .
C22 C 0.6597(4) 0.9107(4) 0.2053(3) 0.0542(11) Uani 1 1 d . . .
H22A H 0.6879 0.9574 0.1650 0.065 Uiso 1 1 calc R . .
H22B H 0.7214 0.9368 0.2527 0.065 Uiso 1 1 calc R . .
C23 C 0.6555(5) 0.7900(4) 0.1814(3) 0.0610(12) Uani 1 1 d . . .
H23A H 0.7392 0.7835 0.1805 0.091 Uiso 1 1 calc R . .
H23B H 0.6053 0.7669 0.1303 0.091 Uiso 1 1 calc R . .
H23C H 0.6195 0.7415 0.2181 0.091 Uiso 1 1 calc R . .
C24 C 0.5031(4) 0.8720(4) 0.2885(2) 0.0483(10) Uani 1 1 d . . .
H24A H 0.5023 0.7921 0.2794 0.058 Uiso 1 1 calc R . .
H24B H 0.5685 0.9053 0.3333 0.058 Uiso 1 1 calc R . .
C25 C 0.3818(5) 0.8773(4) 0.3090(3) 0.0658(14) Uani 1 1 d . . .
H25A H 0.3753 0.8493 0.3590 0.099 Uiso 1 1 calc R . .
H25B H 0.3148 0.8310 0.2702 0.099 Uiso 1 1 calc R . .
H25C H 0.3761 0.9552 0.3112 0.099 Uiso 1 1 calc R . .
C26 C 0.4356(4) 0.8839(4) 0.1504(2) 0.0535(11) Uani 1 1 d . . .
H26A H 0.4158 0.8010 0.1465 0.064 Uiso 1 1 calc R . .
H26B H 0.3611 0.9061 0.1596 0.064 Uiso 1 1 calc R . .
C27 C 0.4655(5) 0.9224(6) 0.0745(3) 0.0690(14) Uani 1 1 d . . .
H27A H 0.3948 0.8896 0.0337 0.104 Uiso 1 1 calc R . .
H27B H 0.5371 0.8983 0.0636 0.104 Uiso 1 1 calc R . .
H27C H 0.4838 1.0044 0.0773 0.104 Uiso 1 1 calc R . .
C28 C 0.5533(4) 1.0547(4) 0.2331(3) 0.0542(11) Uani 1 1 d . . .
H28A H 0.5681 1.0885 0.1852 0.065 Uiso 1 1 calc R . .
H28B H 0.4751 1.0671 0.2443 0.065 Uiso 1 1 calc R . .
C29 C 0.6551(5) 1.1159(4) 0.2967(3) 0.0692(14) Uani 1 1 d . . .
H29A H 0.6532 1.1945 0.3038 0.104 Uiso 1 1 calc R . .
H29B H 0.7344 1.1119 0.2838 0.104 Uiso 1 1 calc R . .
H29C H 0.6442 1.0811 0.3442 0.104 Uiso 1 1 calc R . .
C30 C -0.1141(4) 0.4081(3) 0.2980(3) 0.0501(10) Uani 1 1 d . . .
H30A H -0.1702 0.3501 0.2591 0.060 Uiso 1 1 calc R . .
H30B H -0.0410 0.3808 0.3162 0.060 Uiso 1 1 calc R . .
C31 C -0.1780(5) 0.4211(5) 0.3642(3) 0.0720(15) Uani 1 1 d . . .
H31A H -0.1970 0.3502 0.3873 0.108 Uiso 1 1 calc R . .
H31B H -0.2544 0.4419 0.3461 0.108 Uiso 1 1 calc R . .
H31C H -0.1243 0.4800 0.4026 0.108 Uiso 1 1 calc R . .
C32 C 0.0174(4) 0.6062(4) 0.3167(3) 0.0574(12) Uani 1 1 d . . .
H32A H 0.0423 0.6733 0.2893 0.069 Uiso 1 1 calc R . .
H32B H -0.0247 0.6268 0.3577 0.069 Uiso 1 1 calc R . .
C33 C 0.1312(5) 0.5746(4) 0.3528(3) 0.0686(14) Uani 1 1 d . . .
H33A H 0.1887 0.6401 0.3836 0.103 Uiso 1 1 calc R . .
H33B H 0.1703 0.5484 0.3127 0.103 Uiso 1 1 calc R . .
H33C H 0.1088 0.5146 0.3857 0.103 Uiso 1 1 calc R . .
C34 C -0.0159(6) 0.4805(5) 0.1945(3) 0.0703(14) Uani 1 1 d . . .
H34A H 0.0444 0.4389 0.2142 0.084 Uiso 1 1 calc R . .
H34B H -0.0810 0.4286 0.1563 0.084 Uiso 1 1 calc R . .
C35 C 0.0476(9) 0.5758(7) 0.1549(4) 0.132(3) Uani 1 1 d . . .
H35A H 0.0762 0.5461 0.1110 0.198 Uiso 1 1 calc R . .
H35B H 0.1181 0.6236 0.1906 0.198 Uiso 1 1 calc R . .
H35C H -0.0100 0.6199 0.1371 0.198 Uiso 1 1 calc R . .
C36 C -0.1824(5) 0.5606(5) 0.2332(3) 0.0742(16) Uani 1 1 d . . .
H36A H -0.1561 0.6217 0.2010 0.089 Uiso 1 1 calc R . .
H36B H -0.2070 0.5937 0.2783 0.089 Uiso 1 1 calc R . .
C37 C -0.2966(6) 0.4726(6) 0.1865(3) 0.088(2) Uani 1 1 d . . .
H37A H -0.3565 0.5111 0.1630 0.132 Uiso 1 1 calc R . .
H37B H -0.3343 0.4205 0.2208 0.132 Uiso 1 1 calc R . .
H37C H -0.2710 0.4308 0.1465 0.132 Uiso 1 1 calc R . .
C38 C 0.3222(5) 0.4931(3) 0.0625(3) 0.1091(17) Uani 0.65 1 d PDU A 1
H38A H 0.3114 0.5096 0.1157 0.131 Uiso 0.65 1 calc PR A 1
H38B H 0.3819 0.4469 0.0639 0.131 Uiso 0.65 1 calc PR A 1
Cl1 Cl 0.1804(4) 0.4164(3) 0.0081(2) 0.179(2) Uani 0.65 1 d PDU A 1
Cl2 Cl 0.3819(5) 0.6197(4) 0.0251(3) 0.180(3) Uani 0.65 1 d PDU A 1
C38' C 0.3222(5) 0.4931(3) 0.0625(3) 0.1091(17) Uani 0.35 1 d PU B 2
H38C H 0.3919 0.5194 0.1058 0.131 Uiso 0.35 1 calc PR B 2
H38D H 0.2485 0.4597 0.0844 0.131 Uiso 0.35 1 calc PR B 2
Cl1' Cl 0.3527(11) 0.3877(4) 0.0070(5) 0.209(5) Uani 0.35 1 d PDU B 2
Cl2' Cl 0.2973(8) 0.6110(4) 0.0186(4) 0.111(2) Uani 0.35 1 d PDU B 2

loop_
_atom_site_aniso_label
_atom_site_aniso_U_11
_atom_site_aniso_U_22
_atom_site_aniso_U_33
_atom_site_aniso_U_23
_atom_site_aniso_U_13
_atom_site_aniso_U_12
Ni3 0.0352(3) 0.0339(3) 0.0308(2) -0.00048(18) 0.00506(18) 0.00665(19)
Ni1 0.0298(2) 0.0280(2) 0.0306(2) 0.00464(17) 0.00335(17) 0.00164(18)
Ni2 0.0313(2) 0.0238(2) 0.0276(2) 0.00015(16) 0.00371(17) 0.00244(17)
S1 0.0473(5) 0.0337(5) 0.0382(5) 0.0075(4) -0.0065(4) 0.0007(4)
S2 0.0393(5) 0.0342(5) 0.0439(5) 0.0119(4) 0.0022(4) 0.0025(4)
S3 0.0394(5) 0.0266(4) 0.0414(5) -0.0028(4) 0.0084(4) -0.0001(4)
S4 0.0468(5) 0.0260(4) 0.0367(5) -0.0012(3) 0.0112(4) 0.0032(4)
S5 0.0415(5) 0.0522(6) 0.0371(5) 0.0013(4) 0.0061(4) 0.0179(4)
S6 0.0454(6) 0.0720(8) 0.0437(6) 0.0038(5) 0.0124(4) 0.0208(5)
S7 0.0321(4) 0.0282(4) 0.0339(4) 0.0010(3) 0.0055(3) 0.0034(3)
O1 0.073(2) 0.0388(16) 0.0454(16) 0.0144(13) -0.0065(14) 0.0049(14)
O2 0.0586(19) 0.0548(19) 0.0563(19) 0.0210(15) -0.0144(15) 0.0047(15)
O3 0.0619(19) 0.0370(15) 0.0570(18) -0.0146(13) 0.0172(15) 0.0050(13)
O4 0.0639(19) 0.0266(14) 0.0598(18) -0.0003(12) 0.0190(15) -0.0040(13)
O5 0.058(2) 0.111(3) 0.071(2) 0.008(2) 0.0003(17) 0.045(2)
O6 0.089(3) 0.130(4) 0.047(2) 0.006(2) 0.0314(19) 0.045(3)
N1 0.0293(14) 0.0331(15) 0.0293(14) 0.0066(12) 0.0045(11) 0.0014(12)
N2 0.0345(15) 0.0276(14) 0.0222(13) 0.0027(10) 0.0006(11) 0.0058(12)
N3 0.0432(18) 0.0340(16) 0.0335(16) 0.0010(13) 0.0052(13) 0.0015(14)
N4 0.0378(16) 0.0409(17) 0.0376(16) 0.0095(13) 0.0064(13) 0.0072(14)
N5 0.059(2) 0.0431(19) 0.0457(19) -0.0024(15) 0.0008(16) 0.0233(17)
C1 0.047(2) 0.0300(18) 0.0358(19) 0.0065(15) 0.0019(16) 0.0040(16)
C2 0.0330(18) 0.0339(18) 0.0374(19) 0.0097(15) 0.0082(15) 0.0017(15)
C3 0.045(2) 0.0313(19) 0.042(2) 0.0068(15) 0.0039(16) -0.0017(16)
C4 0.041(2) 0.037(2) 0.050(2) -0.0007(17) 0.0012(17) -0.0025(17)
C5 0.039(2) 0.046(2) 0.038(2) 0.0040(17) -0.0039(16) 0.0018(17)
C6 0.0320(18) 0.0399(19) 0.0319(18) 0.0060(15) 0.0049(14) 0.0016(15)
C7 0.0362(19) 0.042(2) 0.038(2) 0.0085(16) 0.0034(15) 0.0047(16)
C8 0.043(2) 0.0324(19) 0.0349(19) -0.0028(15) 0.0061(15) 0.0041(15)
C9 0.0357(18) 0.0302(17) 0.0300(17) -0.0005(14) 0.0025(14) 0.0033(14)
C10 0.050(2) 0.038(2) 0.041(2) -0.0043(16) 0.0110(17) 0.0073(17)
C11 0.049(2) 0.049(2) 0.044(2) 0.0072(18) 0.0217(18) 0.0077(19)
C12 0.040(2) 0.0360(19) 0.040(2) 0.0080(15) 0.0097(16) 0.0004(16)
C13 0.0357(18) 0.0305(17) 0.0288(17) 0.0050(13) 0.0017(14) 0.0053(14)
C14 0.0390(19) 0.0313(18) 0.0349(18) 0.0019(14) 0.0039(15) 0.0062(15)
C15 0.042(2) 0.048(2) 0.052(2) 0.0001(19) -0.0002(18) 0.0146(19)
C16 0.048(2) 0.039(2) 0.044(2) 0.0044(17) -0.0012(17) 0.0057(18)
C17 0.058(3) 0.071(3) 0.048(3) 0.008(2) -0.007(2) 0.010(2)
C18 0.074(3) 0.062(3) 0.040(2) 0.010(2) -0.004(2) -0.003(3)
C19 0.064(3) 0.047(2) 0.035(2) 0.0024(17) 0.0077(19) -0.003(2)
C20 0.058(3) 0.035(2) 0.036(2) 0.0003(16) 0.0088(17) 0.0011(18)
C21 0.060(3) 0.060(3) 0.042(2) 0.001(2) 0.020(2) 0.010(2)
C22 0.044(2) 0.062(3) 0.057(3) 0.012(2) 0.0051(19) 0.016(2)
C23 0.069(3) 0.055(3) 0.068(3) 0.008(2) 0.021(2) 0.026(2)
C24 0.057(3) 0.044(2) 0.040(2) 0.0124(17) 0.0067(18) 0.0067(19)
C25 0.085(4) 0.067(3) 0.063(3) 0.028(2) 0.039(3) 0.032(3)
C26 0.044(2) 0.069(3) 0.043(2) 0.005(2) 0.0040(18) 0.010(2)
C27 0.060(3) 0.111(4) 0.044(3) 0.019(3) 0.013(2) 0.032(3)
C28 0.059(3) 0.043(2) 0.063(3) 0.016(2) 0.017(2) 0.012(2)
C29 0.059(3) 0.046(3) 0.090(4) -0.009(3) 0.007(3) -0.002(2)
C30 0.050(2) 0.039(2) 0.056(3) 0.0001(18) 0.0010(19) 0.0081(19)
C31 0.064(3) 0.085(4) 0.058(3) -0.002(3) 0.011(2) 0.004(3)
C32 0.064(3) 0.034(2) 0.068(3) -0.007(2) 0.004(2) 0.010(2)
C33 0.055(3) 0.049(3) 0.090(4) -0.016(3) -0.003(3) 0.008(2)
C34 0.085(4) 0.074(4) 0.053(3) 0.004(2) 0.017(3) 0.020(3)
C35 0.165(9) 0.127(7) 0.093(5) 0.032(5) 0.056(6) -0.005(6)
C36 0.085(4) 0.078(4) 0.066(3) -0.002(3) -0.008(3) 0.049(3)
C37 0.086(4) 0.104(5) 0.071(4) -0.015(3) -0.017(3) 0.048(4)
C38 0.154(4) 0.092(3) 0.069(3) 0.012(2) -0.007(3) 0.024(3)
Cl1 0.232(5) 0.117(3) 0.096(2) 0.017(2) -0.047(3) -0.076(3)
Cl2 0.278(7) 0.102(2) 0.091(2) -0.0112(17) 0.011(4) -0.059(3)
C38' 0.154(4) 0.092(3) 0.069(3) 0.012(2) -0.007(3) 0.024(3)
Cl1' 0.395(15) 0.060(3) 0.241(9) 0.066(4) 0.226(10) 0.070(5)
Cl2' 0.209(7) 0.057(2) 0.064(3) 0.001(2) 0.027(4) 0.031(3)

loop_
_atom_type_symbol
_atom_type_description
_atom_type_scat_dispersion_real
_atom_type_scat_dispersion_imag
_atom_type_scat_source
C C 0.0033 0.0016 'International Tables Vol C Tables 4.2.6.8 and 6.1.1.4'
H H 0.0000 0.0000 'International Tables Vol C Tables 4.2.6.8 and 6.1.1.4'
N N 0.0061 0.0033 'International Tables Vol C Tables 4.2.6.8 and 6.1.1.4'
O O 0.0106 0.0060 'International Tables Vol C Tables 4.2.6.8 and 6.1.1.4'
S S 0.1246 0.1234 'International Tables Vol C Tables 4.2.6.8 and 6.1.1.4'
Cl Cl 0.1484 0.1585 'International Tables Vol C Tables 4.2.6.8 and 6.1.1.4'
Ni Ni 0.3393 1.1124 'International Tables Vol C Tables 4.2.6.8 and 6.1.1.4'

loop_
_geom_angle_atom_site_label_1
_geom_angle_atom_site_label_2
_geom_angle_atom_site_label_3
_geom_angle
_geom_angle_site_symmetry_1
_geom_angle_site_symmetry_3
_geom_angle_publ_flag
N3 Ni3 S5 88.04(10) . . ?
N3 Ni3 S6 88.18(11) . . ?
S5 Ni3 S6 176.21(5) . . ?
N3 Ni3 S7 174.41(10) . . ?
S5 Ni3 S7 95.33(4) . . ?
S6 Ni3 S7 88.46(4) . . ?
N1 Ni1 S1 88.39(9) . . ?
N1 Ni1 S2 87.75(9) . . ?
S1 Ni1 S2 175.80(4) . . ?
N1 Ni1 S7 177.02(9) . . ?
S1 Ni1 S7 94.50(4) . . ?
S2 Ni1 S7 89.38(4) . . ?
N2 Ni2 S3 88.20(9) . . ?
N2 Ni2 S7 178.66(9) . . ?
S3 Ni2 S7 92.92(4) . . ?
N2 Ni2 S4 88.23(9) . . ?
S3 Ni2 S4 176.42(4) . . ?
S7 Ni2 S4 90.65(4) . . ?
C1 S1 Ni1 99.64(13) . . ?
C7 S2 Ni1 100.17(13) . . ?
C8 S3 Ni2 99.63(12) . . ?
C14 S4 Ni2 99.56(12) . . ?
C15 S5 Ni3 99.69(15) . . ?
C21 S6 Ni3 99.24(16) . . ?
Ni3 S7 Ni2 107.18(4) . . ?
Ni3 S7 Ni1 110.26(4) . . ?
Ni2 S7 Ni1 105.73(4) . . ?
C2 N1 C6 118.0(3) . . ?
C2 N1 Ni1 120.7(2) . . ?
C6 N1 Ni1 121.2(2) . . ?
C9 N2 C13 118.0(3) . . ?
C9 N2 Ni2 120.8(2) . . ?
C13 N2 Ni2 121.2(2) . . ?
C16 N3 C20 118.4(4) . . ?
C16 N3 Ni3 121.2(3) . . ?
C20 N3 Ni3 120.5(3) . . ?
C28 N4 C24 110.8(3) . . ?
C28 N4 C26 108.4(3) . . ?
C24 N4 C26 109.2(3) . . ?
C28 N4 C22 108.4(3) . . ?
C24 N4 C22 108.7(3) . . ?
C26 N4 C22 111.4(3) . . ?
C30 N5 C36 110.7(4) . . ?
C30 N5 C34 105.2(3) . . ?
C36 N5 C34 111.9(4) . . ?
C30 N5 C32 111.7(3) . . ?
C36 N5 C32 106.1(3) . . ?
C34 N5 C32 111.4(4) . . ?
O1 C1 C2 119.8(3) . . ?
O1 C1 S1 125.1(3) . . ?
C2 C1 S1 115.1(3) . . ?
N1 C2 C3 122.2(3) . . ?
N1 C2 C1 116.2(3) . . ?
C3 C2 C1 121.7(3) . . ?
C4 C3 C2 119.5(4) . . ?
C4 C3 H3 120.2 . . ?
C2 C3 H3 120.2 . . ?
C3 C4 C5 118.8(3) . . ?
C3 C4 H4 120.6 . . ?
C5 C4 H4 120.6 . . ?
C6 C5 C4 119.4(4) . . ?
C6 C5 H5 120.3 . . ?
C4 C5 H5 120.3 . . ?
N1 C6 C5 122.0(3) . . ?
N1 C6 C7 116.0(3) . . ?
C5 C6 C7 121.9(3) . . ?
O2 C7 C6 120.1(3) . . ?
O2 C7 S2 125.2(3) . . ?
C6 C7 S2 114.7(3) . . ?
O3 C8 C9 121.2(4) . . ?
O3 C8 S3 123.7(3) . . ?
C9 C8 S3 115.1(3) . . ?
N2 C9 C10 122.5(3) . . ?
N2 C9 C8 116.2(3) . . ?
C10 C9 C8 121.3(3) . . ?
C9 C10 C11 119.1(4) . . ?
C9 C10 H10 120.5 . . ?
C11 C10 H10 120.5 . . ?
C12 C11 C10 118.7(4) . . ?
C12 C11 H11 120.7 . . ?
C10 C11 H11 120.7 . . ?
C13 C12 C11 119.7(4) . . ?
C13 C12 H12 120.2 . . ?
C11 C12 H12 120.2 . . ?
N2 C13 C12 122.1(3) . . ?
N2 C13 C14 115.8(3) . . ?
C12 C13 C14 122.1(3) . . ?
O4 C14 C13 118.8(3) . . ?
O4 C14 S4 125.9(3) . . ?
C13 C14 S4 115.2(3) . . ?
O5 C15 C16 121.4(4) . . ?
O5 C15 S5 124.2(4) . . ?
C16 C15 S5 114.4(3) . . ?
N3 C16 C17 121.0(4) . . ?
N3 C16 C15 116.4(3) . . ?
C17 C16 C15 122.7(4) . . ?
C18 C17 C16 120.0(5) . . ?
C18 C17 H17 120.0 . . ?
C16 C17 H17 120.0 . . ?
C19 C18 C17 119.2(4) . . ?
C19 C18 H18 120.4 . . ?
C17 C18 H18 120.4 . . ?
C18 C19 C20 119.7(4) . . ?
C18 C19 H19 120.2 . . ?
C20 C19 H19 120.2 . . ?
N3 C20 C19 121.7(4) . . ?
N3 C20 C21 116.5(4) . . ?
C19 C20 C21 121.8(4) . . ?
O6 C21 C20 120.2(4) . . ?
O6 C21 S6 124.8(4) . . ?
C20 C21 S6 114.9(3) . . ?
C23 C22 N4 115.0(4) . . ?
C23 C22 H22A 108.5 . . ?
N4 C22 H22A 108.5 . . ?
C23 C22 H22B 108.5 . . ?
N4 C22 H22B 108.5 . . ?
H22A C22 H22B 107.5 . . ?
C22 C23 H23A 109.5 . . ?
C22 C23 H23B 109.5 . . ?
H23A C23 H23B 109.5 . . ?
C22 C23 H23C 109.5 . . ?
H23A C23 H23C 109.5 . . ?
H23B C23 H23C 109.5 . . ?
C25 C24 N4 116.3(4) . . ?
C25 C24 H24A 108.2 . . ?
N4 C24 H24A 108.2 . . ?
C25 C24 H24B 108.2 . . ?
N4 C24 H24B 108.2 . . ?
H24A C24 H24B 107.4 . . ?
C24 C25 H25A 109.5 . . ?
C24 C25 H25B 109.5 . . ?
H25A C25 H25B 109.5 . . ?
C24 C25 H25C 109.5 . . ?
H25A C25 H25C 109.5 . . ?
H25B C25 H25C 109.5 . . ?
C27 C26 N4 115.0(4) . . ?
C27 C26 H26A 108.5 . . ?
N4 C26 H26A 108.5 . . ?
C27 C26 H26B 108.5 . . ?
N4 C26 H26B 108.5 . . ?
H26A C26 H26B 107.5 . . ?
C26 C27 H27A 109.5 . . ?
C26 C27 H27B 109.5 . . ?
H27A C27 H27B 109.5 . . ?
C26 C27 H27C 109.5 . . ?
H27A C27 H27C 109.5 . . ?
H27B C27 H27C 109.5 . . ?
C29 C28 N4 115.9(4) . . ?
C29 C28 H28A 108.3 . . ?
N4 C28 H28A 108.3 . . ?
C29 C28 H28B 108.3 . . ?
N4 C28 H28B 108.3 . . ?
H28A C28 H28B 107.4 . . ?
C28 C29 H29A 109.5 . . ?
C28 C29 H29B 109.5 . . ?
H29A C29 H29B 109.5 . . ?
C28 C29 H29C 109.5 . . ?
H29A C29 H29C 109.5 . . ?
H29B C29 H29C 109.5 . . ?
C31 C30 N5 114.3(4) . . ?
C31 C30 H30A 108.7 . . ?
N5 C30 H30A 108.7 . . ?
C31 C30 H30B 108.7 . . ?
N5 C30 H30B 108.7 . . ?
H30A C30 H30B 107.6 . . ?
C30 C31 H31A 109.5 . . ?
C30 C31 H31B 109.5 . . ?
H31A C31 H31B 109.5 . . ?
C30 C31 H31C 109.5 . . ?
H31A C31 H31C 109.5 . . ?
H31B C31 H31C 109.5 . . ?
C33 C32 N5 114.4(4) . . ?
C33 C32 H32A 108.7 . . ?
N5 C32 H32A 108.7 . . ?
C33 C32 H32B 108.7 . . ?
N5 C32 H32B 108.7 . . ?
H32A C32 H32B 107.6 . . ?
C32 C33 H33A 109.5 . . ?
C32 C33 H33B 109.5 . . ?
H33A C33 H33B 109.5 . . ?
C32 C33 H33C 109.5 . . ?
H33A C33 H33C 109.5 . . ?
H33B C33 H33C 109.5 . . ?
C35 C34 N5 115.2(5) . . ?
C35 C34 H34A 108.5 . . ?
N5 C34 H34A 108.5 . . ?
C35 C34 H34B 108.5 . . ?
N5 C34 H34B 108.5 . . ?
H34A C34 H34B 107.5 . . ?
C34 C35 H35A 109.5 . . ?
C34 C35 H35B 109.5 . . ?
H35A C35 H35B 109.5 . . ?
C34 C35 H35C 109.5 . . ?
H35A C35 H35C 109.5 . . ?
H35B C35 H35C 109.5 . . ?
N5 C36 C37 114.4(4) . . ?
N5 C36 H36A 108.7 . . ?
C37 C36 H36A 108.7 . . ?
N5 C36 H36B 108.7 . . ?
C37 C36 H36B 108.7 . . ?
H36A C36 H36B 107.6 . . ?
C36 C37 H37A 109.5 . . ?
C36 C37 H37B 109.5 . . ?
H37A C37 H37B 109.5 . . ?
C36 C37 H37C 109.5 . . ?
H37A C37 H37C 109.5 . . ?
H37B C37 H37C 109.5 . . ?
Cl2 C38 Cl1 112.4(3) . . ?
Cl2 C38 H38A 109.1 . . ?
Cl1 C38 H38A 109.1 . . ?
Cl2 C38 H38B 109.1 . . ?
Cl1 C38 H38B 109.1 . . ?
H38A C38 H38B 107.9 . . ?

loop_
_geom_bond_atom_site_label_1
_geom_bond_atom_site_label_2
_geom_bond_distance
_geom_bond_site_symmetry_2
_geom_bond_publ_flag
Ni3 N3 1.906(3) . ?
Ni3 S5 2.1765(11) . ?
Ni3 S6 2.1790(12) . ?
Ni3 S7 2.1934(10) . ?
Ni1 N1 1.905(3) . ?
Ni1 S1 2.1820(10) . ?
Ni1 S2 2.1837(10) . ?
Ni1 S7 2.2046(9) . ?
Ni2 N2 1.908(3) . ?
Ni2 S3 2.1723(9) . ?
Ni2 S7 2.1940(10) . ?
Ni2 S4 2.1949(9) . ?
S1 C1 1.726(4) . ?
S2 C7 1.732(4) . ?
S3 C8 1.741(4) . ?
S4 C14 1.734(4) . ?
S5 C15 1.744(4) . ?
S6 C21 1.737(5) . ?
O1 C1 1.225(4) . ?
O2 C7 1.221(5) . ?
O3 C8 1.228(4) . ?
O4 C14 1.220(4) . ?
O5 C15 1.216(5) . ?
O6 C21 1.215(5) . ?
N1 C2 1.350(5) . ?
N1 C6 1.357(4) . ?
N2 C9 1.353(4) . ?
N2 C13 1.357(4) . ?
N3 C16 1.344(5) . ?
N3 C20 1.349(5) . ?
N4 C28 1.508(5) . ?
N4 C24 1.516(5) . ?
N4 C26 1.523(5) . ?
N4 C22 1.526(5) . ?
N5 C30 1.506(6) . ?
N5 C36 1.516(6) . ?
N5 C34 1.523(6) . ?
N5 C32 1.526(5) . ?
C1 C2 1.507(5) . ?
C2 C3 1.385(5) . ?
C3 C4 1.370(5) . ?
C3 H3 0.9500 . ?
C4 C5 1.389(6) . ?
C4 H4 0.9500 . ?
C5 C6 1.379(5) . ?
C5 H5 0.9500 . ?
C6 C7 1.499(5) . ?
C8 C9 1.486(5) . ?
C9 C10 1.381(5) . ?
C10 C11 1.389(6) . ?
C10 H10 0.9500 . ?
C11 C12 1.385(6) . ?
C11 H11 0.9500 . ?
C12 C13 1.376(5) . ?
C12 H12 0.9500 . ?
C13 C14 1.512(5) . ?
C15 C16 1.499(6) . ?
C16 C17 1.392(6) . ?
C17 C18 1.359(7) . ?
C17 H17 0.9500 . ?
C18 C19 1.351(7) . ?
C18 H18 0.9500 . ?
C19 C20 1.386(6) . ?
C19 H19 0.9500 . ?
C20 C21 1.489(7) . ?
C22 C23 1.517(7) . ?
C22 H22A 0.9900 . ?
C22 H22B 0.9900 . ?
C23 H23A 0.9800 . ?
C23 H23B 0.9800 . ?
C23 H23C 0.9800 . ?
C24 C25 1.503(7) . ?
C24 H24A 0.9900 . ?
C24 H24B 0.9900 . ?
C25 H25A 0.9800 . ?
C25 H25B 0.9800 . ?
C25 H25C 0.9800 . ?
C26 C27 1.518(6) . ?
C26 H26A 0.9900 . ?
C26 H26B 0.9900 . ?
C27 H27A 0.9800 . ?
C27 H27B 0.9800 . ?
C27 H27C 0.9800 . ?
C28 C29 1.501(7) . ?
C28 H28A 0.9900 . ?
C28 H28B 0.9900 . ?
C29 H29A 0.9800 . ?
C29 H29B 0.9800 . ?
C29 H29C 0.9800 . ?
C30 C31 1.502(7) . ?
C30 H30A 0.9900 . ?
C30 H30B 0.9900 . ?
C31 H31A 0.9800 . ?
C31 H31B 0.9800 . ?
C31 H31C 0.9800 . ?
C32 C33 1.505(7) . ?
C32 H32A 0.9900 . ?
C32 H32B 0.9900 . ?
C33 H33A 0.9800 . ?
C33 H33B 0.9800 . ?
C33 H33C 0.9800 . ?
C34 C35 1.498(8) . ?
C34 H34A 0.9900 . ?
C34 H34B 0.9900 . ?
C35 H35A 0.9800 . ?
C35 H35B 0.9800 . ?
C35 H35C 0.9800 . ?
C36 C37 1.557(8) . ?
C36 H36A 0.9900 . ?
C36 H36B 0.9900 . ?
C37 H37A 0.9800 . ?
C37 H37B 0.9800 . ?
C37 H37C 0.9800 . ?
C38 Cl2 1.757(4) . ?
C38 Cl1 1.758(4) . ?
C38 H38A 0.9900 . ?
C38 H38B 0.9900 . ?

loop_
_geom_torsion_atom_site_label_1
_geom_torsion_atom_site_label_2
_geom_torsion_atom_site_label_3
_geom_torsion_atom_site_label_4
_geom_torsion
_geom_torsion_site_symmetry_1
_geom_torsion_site_symmetry_2
_geom_torsion_site_symmetry_3
_geom_torsion_site_symmetry_4
_geom_torsion_publ_flag
N1 Ni1 S1 C1 -0.09(17) . . . . ?
S2 Ni1 S1 C1 -23.4(7) . . . . ?
S7 Ni1 S1 C1 179.20(15) . . . . ?
N1 Ni1 S2 C7 1.86(16) . . . . ?
S1 Ni1 S2 C7 25.2(7) . . . . ?
S7 Ni1 S2 C7 -177.34(14) . . . . ?
N2 Ni2 S3 C8 0.42(15) . . . . ?
S7 Ni2 S3 C8 -178.84(13) . . . . ?
S4 Ni2 S3 C8 4.8(7) . . . . ?
N2 Ni2 S4 C14 -0.18(15) . . . . ?
S3 Ni2 S4 C14 -4.5(7) . . . . ?
S7 Ni2 S4 C14 179.07(13) . . . . ?
N3 Ni3 S5 C15 -4.76(17) . . . . ?
S6 Ni3 S5 C15 1.8(8) . . . . ?
S7 Ni3 S5 C15 179.71(15) . . . . ?
N3 Ni3 S6 C21 -6.74(19) . . . . ?
S5 Ni3 S6 C21 -13.3(8) . . . . ?
S7 Ni3 S6 C21 168.78(17) . . . . ?
N3 Ni3 S7 Ni2 -115.0(10) . . . . ?
S5 Ni3 S7 Ni2 11.91(5) . . . . ?
S6 Ni3 S7 Ni2 -168.22(5) . . . . ?
N3 Ni3 S7 Ni1 130.3(10) . . . . ?
S5 Ni3 S7 Ni1 -102.71(5) . . . . ?
S6 Ni3 S7 Ni1 77.15(5) . . . . ?
N2 Ni2 S7 Ni3 118(4) . . . . ?
S3 Ni2 S7 Ni3 -95.85(4) . . . . ?
S4 Ni2 S7 Ni3 83.92(4) . . . . ?
N2 Ni2 S7 Ni1 -125(4) . . . . ?
S3 Ni2 S7 Ni1 21.77(5) . . . . ?
S4 Ni2 S7 Ni1 -158.46(4) . . . . ?
N1 Ni1 S7 Ni3 178(63) . . . . ?
S1 Ni1 S7 Ni3 11.54(5) . . . . ?
S2 Ni1 S7 Ni3 -166.85(5) . . . . ?
N1 Ni1 S7 Ni2 62.2(18) . . . . ?
S1 Ni1 S7 Ni2 -104.00(5) . . . . ?
S2 Ni1 S7 Ni2 77.61(5) . . . . ?
S1 Ni1 N1 C2 1.5(3) . . . . ?
S2 Ni1 N1 C2 179.8(3) . . . . ?
S7 Ni1 N1 C2 -164.8(17) . . . . ?
S1 Ni1 N1 C6 177.7(3) . . . . ?
S2 Ni1 N1 C6 -4.0(3) . . . . ?
S7 Ni1 N1 C6 11(2) . . . . ?
S3 Ni2 N2 C9 1.7(2) . . . . ?
S7 Ni2 N2 C9 148(3) . . . . ?
S4 Ni2 N2 C9 -178.0(3) . . . . ?
S3 Ni2 N2 C13 179.4(2) . . . . ?
S7 Ni2 N2 C13 -34(4) . . . . ?
S4 Ni2 N2 C13 -0.3(2) . . . . ?
S5 Ni3 N3 C16 4.5(3) . . . . ?
S6 Ni3 N3 C16 -175.1(3) . . . . ?
S7 Ni3 N3 C16 131.7(9) . . . . ?
S5 Ni3 N3 C20 -174.2(3) . . . . ?
S6 Ni3 N3 C20 6.2(3) . . . . ?
S7 Ni3 N3 C20 -47.0(12) . . . . ?
Ni1 S1 C1 O1 178.7(4) . . . . ?
Ni1 S1 C1 C2 -1.1(3) . . . . ?
C6 N1 C2 C3 0.6(5) . . . . ?
Ni1 N1 C2 C3 176.9(3) . . . . ?
C6 N1 C2 C1 -178.8(3) . . . . ?
Ni1 N1 C2 C1 -2.5(4) . . . . ?
O1 C1 C2 N1 -177.5(4) . . . . ?
S1 C1 C2 N1 2.3(5) . . . . ?
O1 C1 C2 C3 3.0(6) . . . . ?
S1 C1 C2 C3 -177.2(3) . . . . ?
N1 C2 C3 C4 -0.3(6) . . . . ?
C1 C2 C3 C4 179.1(4) . . . . ?
C2 C3 C4 C5 -0.9(6) . . . . ?
C3 C4 C5 C6 1.8(6) . . . . ?
C2 N1 C6 C5 0.3(5) . . . . ?
Ni1 N1 C6 C5 -176.0(3) . . . . ?
C2 N1 C6 C7 -178.9(3) . . . . ?
Ni1 N1 C6 C7 4.8(4) . . . . ?
C4 C5 C6 N1 -1.5(6) . . . . ?
C4 C5 C6 C7 177.6(4) . . . . ?
N1 C6 C7 O2 177.6(4) . . . . ?
C5 C6 C7 O2 -1.6(6) . . . . ?
N1 C6 C7 S2 -2.7(5) . . . . ?
C5 C6 C7 S2 178.1(3) . . . . ?
Ni1 S2 C7 O2 179.6(4) . . . . ?
Ni1 S2 C7 C6 -0.1(3) . . . . ?
Ni2 S3 C8 O3 179.1(3) . . . . ?
Ni2 S3 C8 C9 -2.3(3) . . . . ?
C13 N2 C9 C10 -1.1(5) . . . . ?
Ni2 N2 C9 C10 176.7(3) . . . . ?
C13 N2 C9 C8 178.6(3) . . . . ?
Ni2 N2 C9 C8 -3.6(4) . . . . ?
O3 C8 C9 N2 -177.5(3) . . . . ?
S3 C8 C9 N2 3.8(4) . . . . ?
O3 C8 C9 C10 2.2(6) . . . . ?
S3 C8 C9 C10 -176.5(3) . . . . ?
N2 C9 C10 C11 1.2(6) . . . . ?
C8 C9 C10 C11 -178.5(4) . . . . ?
C9 C10 C11 C12 0.0(6) . . . . ?
C10 C11 C12 C13 -1.1(6) . . . . ?
C9 N2 C13 C12 -0.1(5) . . . . ?
Ni2 N2 C13 C12 -177.9(3) . . . . ?
C9 N2 C13 C14 178.6(3) . . . . ?
Ni2 N2 C13 C14 0.8(4) . . . . ?
C11 C12 C13 N2 1.2(6) . . . . ?
C11 C12 C13 C14 -177.4(4) . . . . ?
N2 C13 C14 O4 179.9(3) . . . . ?
C12 C13 C14 O4 -1.4(5) . . . . ?
N2 C13 C14 S4 -0.9(4) . . . . ?
C12 C13 C14 S4 177.7(3) . . . . ?
Ni2 S4 C14 O4 179.7(3) . . . . ?
Ni2 S4 C14 C13 0.6(3) . . . . ?
Ni3 S5 C15 O5 -174.4(4) . . . . ?
Ni3 S5 C15 C16 5.2(3) . . . . ?
C20 N3 C16 C17 -1.1(6) . . . . ?
Ni3 N3 C16 C17 -179.9(3) . . . . ?
C20 N3 C16 C15 176.7(3) . . . . ?
Ni3 N3 C16 C15 -2.0(5) . . . . ?
O5 C15 C16 N3 176.8(4) . . . . ?
S5 C15 C16 N3 -2.8(5) . . . . ?
O5 C15 C16 C17 -5.4(7) . . . . ?
S5 C15 C16 C17 175.1(4) . . . . ?
N3 C16 C17 C18 3.7(7) . . . . ?
C15 C16 C17 C18 -174.1(4) . . . . ?
C16 C17 C18 C19 -2.8(7) . . . . ?
C17 C18 C19 C20 -0.4(7) . . . . ?
C16 N3 C20 C19 -2.1(6) . . . . ?
Ni3 N3 C20 C19 176.6(3) . . . . ?
C16 N3 C20 C21 178.7(4) . . . . ?
Ni3 N3 C20 C21 -2.6(5) . . . . ?
C18 C19 C20 N3 2.9(6) . . . . ?
C18 C19 C20 C21 -177.9(4) . . . . ?
N3 C20 C21 O6 175.9(4) . . . . ?
C19 C20 C21 O6 -3.3(7) . . . . ?
N3 C20 C21 S6 -4.2(5) . . . . ?
C19 C20 C21 S6 176.7(3) . . . . ?
Ni3 S6 C21 O6 -172.6(4) . . . . ?
Ni3 S6 C21 C20 7.4(4) . . . . ?
C28 N4 C22 C23 -173.3(4) . . . . ?
C24 N4 C22 C23 66.3(5) . . . . ?
C26 N4 C22 C23 -54.1(5) . . . . ?
C28 N4 C24 C25 63.8(5) . . . . ?
C26 N4 C24 C25 -55.5(5) . . . . ?
C22 N4 C24 C25 -177.2(4) . . . . ?
C28 N4 C26 C27 67.4(5) . . . . ?
C24 N4 C26 C27 -171.7(4) . . . . ?
C22 N4 C26 C27 -51.7(5) . . . . ?
C24 N4 C28 C29 63.3(5) . . . . ?
C26 N4 C28 C29 -176.9(4) . . . . ?
C22 N4 C28 C29 -55.9(5) . . . . ?
C36 N5 C30 C31 -57.2(5) . . . . ?
C34 N5 C30 C31 -178.3(4) . . . . ?
C32 N5 C30 C31 60.7(5) . . . . ?
C30 N5 C32 C33 57.3(6) . . . . ?
C36 N5 C32 C33 178.0(5) . . . . ?
C34 N5 C32 C33 -60.0(6) . . . . ?
C30 N5 C34 C35 -171.7(6) . . . . ?
C36 N5 C34 C35 68.0(7) . . . . ?
C32 N5 C34 C35 -50.6(7) . . . . ?
C30 N5 C36 C37 -48.4(6) . . . . ?
C34 N5 C36 C37 68.7(6) . . . . ?
C32 N5 C36 C37 -169.7(5) . . . . ?
